data_7107019
loop_
_publ_author_name
'Jingmei Shen'
'Glenn P. A. Yap'
'Jan-Philipp Werner'
'Klaus H.Theopold'

_publ_section_title
;
 Reactions of a quintuply bonded chromium dimer with alkynes
;
_journal_name_full Chem.Commun.
_journal_page_first 12191
_journal_paper_doi 10.1039/c1cc15218a
_journal_volume 47
_journal_year 2011
_chemical_formula_sum 'C73 H90 Cr2 N4'
_chemical_formula_weight 1127.49
_chemical_name_systematic
;
?
;
_space_group_IT_number 14
_symmetry_cell_setting monoclinic
_symmetry_space_group_name_Hall '-P 2yn'
_symmetry_space_group_name_H-M 'P 1 21/n 1'
_atom_sites_solution_hydrogens geom
_atom_sites_solution_primary direct
_atom_sites_solution_secondary difmap
_audit_creation_method SHELXL-97
_cell_angle_alpha 90.00
_cell_angle_beta 106.668(4)
_cell_angle_gamma 90.00
_cell_formula_units_Z 4
_cell_length_a 18.399(4)
_cell_length_b 13.333(3)
_cell_length_c 27.223(6)
_cell_measurement_reflns_used 931
_cell_measurement_temperature 200(2)
_cell_measurement_theta_max 22.11
_cell_measurement_theta_min 2.67
_cell_volume 6398(2)
_computing_cell_refinement 'SAINT (Bruker, 2002)'
_computing_data_collection 'SMART (Bruker, 2002)'
_computing_data_reduction SAINT
_computing_molecular_graphics 'SHELXTL (Sheldrick, 2001)'
_computing_publication_material 'SHELXTL (Sheldrick, 2001)'
_computing_structure_refinement 'SHELXL-97 (Sheldrick, 2008)'
_computing_structure_solution 'SHELXS-97 (Sheldrick, 2008)'
_diffrn_ambient_temperature 200(2)
_diffrn_detector_area_resol_mean 836.6
_diffrn_measured_fraction_theta_full 1.000
_diffrn_measured_fraction_theta_max 0.999
_diffrn_measurement_device_type 'Bruker AXS APEX diffractometer'
_diffrn_measurement_method \w
_diffrn_radiation_monochromator graphite
_diffrn_radiation_source 'fine-focus sealed tube'
_diffrn_radiation_type MoK\a
_diffrn_radiation_wavelength 0.71073
_diffrn_reflns_av_R_equivalents 0.0980
_diffrn_reflns_av_sigmaI/netI 0.0862
_diffrn_reflns_limit_h_max 24
_diffrn_reflns_limit_h_min -24
_diffrn_reflns_limit_k_max 17
_diffrn_reflns_limit_k_min -17
_diffrn_reflns_limit_l_max 36
_diffrn_reflns_limit_l_min -36
_diffrn_reflns_number 80891
_diffrn_reflns_theta_full 25.00
_diffrn_reflns_theta_max 28.34
_diffrn_reflns_theta_min 1.92
_exptl_absorpt_coefficient_mu 0.384
_exptl_absorpt_correction_T_max 0.9373
_exptl_absorpt_correction_T_min 0.8823
_exptl_absorpt_correction_type multi-scan
_exptl_absorpt_process_details 'SADABS (Sheldrick, 2003)'
_exptl_crystal_colour brown
_exptl_crystal_density_diffrn 1.171
_exptl_crystal_density_method 'not measured'
_exptl_crystal_description block
_exptl_crystal_F_000 2416
_exptl_crystal_size_max 0.34
_exptl_crystal_size_mid 0.22
_exptl_crystal_size_min 0.17
_platon_squeeze_details
;

PLATON Reference : Spek, A.L. (2003), J.Appl.Cryst. 36, 7-13

Void space analysis consistent with initial solutions showing
one molecule of severely disordered toluene molecule of
solvation per compound molecule.

;
_refine_diff_density_max 0.543
_refine_diff_density_min -0.408
_refine_diff_density_rms 0.068
_refine_ls_extinction_method none
_refine_ls_goodness_of_fit_ref 1.018
_refine_ls_hydrogen_treatment constr
_refine_ls_matrix_type full
_refine_ls_number_parameters 665
_refine_ls_number_reflns 15966
_refine_ls_number_restraints 0
_refine_ls_restrained_S_all 1.018
_refine_ls_R_factor_all 0.1147
_refine_ls_R_factor_gt 0.0696
_refine_ls_shift/su_max 0.001
_refine_ls_shift/su_mean 0.000
_refine_ls_structure_factor_coef Fsqd
_refine_ls_weighting_details 'calc w=1/[\s^2^(Fo^2^)+(0.0735P)^2^] where P=(Fo^2^+2Fc^2^)/3'
_refine_ls_weighting_scheme calc
_refine_ls_wR_factor_gt 0.1532
_refine_ls_wR_factor_ref 0.1737
_reflns_number_gt 10194
_reflns_number_total 15966
_reflns_threshold_expression >2sigma(I)
_cod_data_source_file c1cc15218a.txt
_cod_data_source_block klat827s
_cod_original_cell_volume 6397(3)
_cod_original_sg_symbol_H-M P2(1)/n
_cod_database_code 7107019

loop_
_symmetry_equiv_pos_as_xyz
'x, y, z'
'-x+1/2, y+1/2, -z+1/2'
'-x, -y, -z'
'x-1/2, -y-1/2, z-1/2'

loop_
_atom_site_label
_atom_site_type_symbol
_atom_site_fract_x
_atom_site_fract_y
_atom_site_fract_z
_atom_site_U_iso_or_equiv
_atom_site_adp_type
_atom_site_occupancy
_atom_site_symmetry_multiplicity
_atom_site_calc_flag
_atom_site_refinement_flags
Cr1 Cr 0.85304(2) 0.35536(3) 0.114810(16) 0.03091(12) Uani 1 1 d .
Cr2 Cr 0.78457(3) 0.24991(3) 0.083240(16) 0.02877(12) Uani 1 1 d .
N1 N 0.83462(12) 0.37413(15) 0.18070(8) 0.0263(5) Uani 1 1 d .
N2 N 0.71377(12) 0.23684(14) 0.12249(8) 0.0246(5) Uani 1 1 d .
N3 N 0.84797(12) 0.45205(15) 0.06128(8) 0.0267(5) Uani 1 1 d .
N4 N 0.77503(12) 0.26533(14) 0.01190(8) 0.0246(5) Uani 1 1 d .
C1 C 0.78230(15) 0.32670(19) 0.19940(10) 0.0288(6) Uani 1 1 d .
H1 H 0.7858 0.3378 0.2345 0.035 Uiso 1 1 calc R
C2 C 0.72598(15) 0.26534(18) 0.17287(10) 0.0276(6) Uani 1 1 d .
H2 H 0.6921 0.2399 0.1904 0.033 Uiso 1 1 calc R
C3 C 0.62939(15) 0.09272(19) 0.08910(10) 0.0300(6) Uani 1 1 d .
C4 C 0.55555(17) 0.0558(2) 0.06981(11) 0.0392(7) Uani 1 1 d .
H4 H 0.5482 -0.0131 0.0608 0.047 Uiso 1 1 calc R
C5 C 0.49324(17) 0.1168(2) 0.06360(11) 0.0397(7) Uani 1 1 d .
H5 H 0.4435 0.0901 0.0505 0.048 Uiso 1 1 calc R
C6 C 0.50330(16) 0.2163(2) 0.07638(11) 0.0362(6) Uani 1 1 d .
H6 H 0.4601 0.2579 0.0725 0.043 Uiso 1 1 calc R
C7 C 0.57523(15) 0.25779(19) 0.09487(10) 0.0296(6) Uani 1 1 d .
C8 C 0.63864(14) 0.19508(18) 0.10116(10) 0.0262(5) Uani 1 1 d .
C9 C 0.58200(16) 0.36915(19) 0.10799(11) 0.0345(6) Uani 1 1 d .
H9 H 0.6371 0.3864 0.1207 0.041 Uiso 1 1 calc R
C10 C 0.54594(19) 0.4349(2) 0.06132(13) 0.0466(8) Uani 1 1 d .
H10A H 0.5710 0.4223 0.0346 0.070 Uiso 1 1 calc R
H10B H 0.5519 0.5057 0.0713 0.070 Uiso 1 1 calc R
H10C H 0.4918 0.4188 0.0481 0.070 Uiso 1 1 calc R
C11 C 0.5457(2) 0.3923(3) 0.15071(14) 0.0597(10) Uani 1 1 d .
H11A H 0.4911 0.3795 0.1384 0.090 Uiso 1 1 calc R
H11B H 0.5545 0.4629 0.1607 0.090 Uiso 1 1 calc R
H11C H 0.5684 0.3495 0.1804 0.090 Uiso 1 1 calc R
C12 C 0.69532(18) 0.0205(2) 0.10032(12) 0.0411(7) Uani 1 1 d .
H12 H 0.7431 0.0609 0.1107 0.049 Uiso 1 1 calc R
C13 C 0.6940(2) -0.0465(3) 0.14539(15) 0.0623(10) Uani 1 1 d .
H13A H 0.6953 -0.0047 0.1753 0.093 Uiso 1 1 calc R
H13B H 0.7383 -0.0909 0.1536 0.093 Uiso 1 1 calc R
H13C H 0.6476 -0.0869 0.1363 0.093 Uiso 1 1 calc R
C14 C 0.6967(2) -0.0418(3) 0.05366(16) 0.0665(11) Uani 1 1 d .
H14A H 0.6525 -0.0863 0.0444 0.100 Uiso 1 1 calc R
H14B H 0.7432 -0.0821 0.0618 0.100 Uiso 1 1 calc R
H14C H 0.6954 0.0029 0.0248 0.100 Uiso 1 1 calc R
C15 C 0.86438(18) 0.5415(2) 0.21965(11) 0.0371(7) Uani 1 1 d .
C16 C 0.9113(2) 0.6019(3) 0.25817(13) 0.0512(9) Uani 1 1 d .
H16 H 0.8997 0.6711 0.2596 0.061 Uiso 1 1 calc R
C17 C 0.9734(2) 0.5629(3) 0.29372(13) 0.0583(10) Uani 1 1 d .
H17 H 1.0038 0.6050 0.3198 0.070 Uiso 1 1 calc R
C18 C 0.9920(2) 0.4640(3) 0.29196(12) 0.0521(9) Uani 1 1 d .
H18 H 1.0356 0.4386 0.3167 0.063 Uiso 1 1 calc R
C19 C 0.94859(17) 0.3998(2) 0.25481(11) 0.0380(7) Uani 1 1 d .
C20 C 0.88446(16) 0.4393(2) 0.21858(10) 0.0310(6) Uani 1 1 d .
C21 C 0.79382(18) 0.5853(2) 0.18311(12) 0.0400(7) Uani 1 1 d .
H21 H 0.7867 0.5526 0.1490 0.048 Uiso 1 1 calc R
C22 C 0.7230(2) 0.5631(2) 0.20038(14) 0.0534(9) Uani 1 1 d .
H22A H 0.7163 0.4904 0.2020 0.080 Uiso 1 1 calc R
H22B H 0.6783 0.5923 0.1758 0.080 Uiso 1 1 calc R
H22C H 0.7291 0.5924 0.2343 0.080 Uiso 1 1 calc R
C23 C 0.7990(2) 0.6988(2) 0.17564(14) 0.0579(10) Uani 1 1 d .
H23A H 0.7961 0.7337 0.2067 0.087 Uiso 1 1 calc R
H23B H 0.7570 0.7204 0.1464 0.087 Uiso 1 1 calc R
H23C H 0.8473 0.7147 0.1690 0.087 Uiso 1 1 calc R
C24 C 0.96929(18) 0.2895(2) 0.25608(11) 0.0452(8) Uani 1 1 d .
H24 H 0.9461 0.2608 0.2211 0.054 Uiso 1 1 calc R
C25 C 0.9375(2) 0.2329(3) 0.29390(15) 0.0623(10) Uani 1 1 d .
H25A H 0.9532 0.1624 0.2952 0.093 Uiso 1 1 calc R
H25B H 0.8820 0.2370 0.2829 0.093 Uiso 1 1 calc R
H25C H 0.9570 0.2628 0.3280 0.093 Uiso 1 1 calc R
C26 C 1.0554(2) 0.2726(3) 0.27037(15) 0.0677(11) Uani 1 1 d .
H26A H 1.0771 0.3145 0.2486 0.102 Uiso 1 1 calc R
H26B H 1.0657 0.2019 0.2653 0.102 Uiso 1 1 calc R
H26C H 1.0783 0.2907 0.3064 0.102 Uiso 1 1 calc R
C27 C 0.83488(15) 0.42667(19) 0.01071(10) 0.0288(6) Uani 1 1 d .
H27 H 0.8498 0.4742 -0.0105 0.035 Uiso 1 1 calc R
C28 C 0.80311(15) 0.34131(19) -0.01192(10) 0.0291(6) Uani 1 1 d .
H28 H 0.7997 0.3326 -0.0471 0.035 Uiso 1 1 calc R
C29 C 0.93678(16) 0.5915(2) 0.09768(10) 0.0327(6) Uani 1 1 d .
C30 C 0.94905(18) 0.6948(2) 0.10328(12) 0.0418(7) Uani 1 1 d .
H30 H 0.9973 0.7189 0.1227 0.050 Uiso 1 1 calc R
C31 C 0.8923(2) 0.7627(2) 0.08115(13) 0.0465(8) Uani 1 1 d .
H31 H 0.9020 0.8327 0.0848 0.056 Uiso 1 1 calc R
C32 C 0.82170(19) 0.7287(2) 0.05392(13) 0.0419(7) Uani 1 1 d .
H32 H 0.7834 0.7760 0.0384 0.050 Uiso 1 1 calc R
C33 C 0.80496(17) 0.62672(19) 0.04851(11) 0.0338(6) Uani 1 1 d .
C34 C 0.86374(16) 0.55775(18) 0.07023(10) 0.0288(6) Uani 1 1 d .
C35 C 1.00304(16) 0.5211(2) 0.11768(11) 0.0389(7) Uani 1 1 d .
H35 H 0.9828 0.4511 0.1149 0.047 Uiso 1 1 calc R
C36 C 1.0465(2) 0.5400(3) 0.17377(13) 0.0593(10) Uani 1 1 d .
H36A H 1.0714 0.6056 0.1770 0.089 Uiso 1 1 calc R
H36B H 1.0849 0.4876 0.1857 0.089 Uiso 1 1 calc R
H36C H 1.0111 0.5389 0.1947 0.089 Uiso 1 1 calc R
C37 C 1.0563(2) 0.5287(3) 0.08436(14) 0.0601(10) Uani 1 1 d .
H37A H 1.0281 0.5153 0.0486 0.090 Uiso 1 1 calc R
H37B H 1.0972 0.4795 0.0958 0.090 Uiso 1 1 calc R
H37C H 1.0780 0.5963 0.0872 0.090 Uiso 1 1 calc R
C38 C 0.72470(17) 0.5946(2) 0.01990(12) 0.0388(7) Uani 1 1 d .
H38 H 0.7217 0.5201 0.0228 0.047 Uiso 1 1 calc R
C39 C 0.7052(2) 0.6210(3) -0.03676(13) 0.0522(9) Uani 1 1 d .
H39A H 0.7054 0.6940 -0.0407 0.078 Uiso 1 1 calc R
H39B H 0.6547 0.5948 -0.0545 0.078 Uiso 1 1 calc R
H39C H 0.7428 0.5911 -0.0515 0.078 Uiso 1 1 calc R
C40 C 0.66639(19) 0.6409(3) 0.04323(15) 0.0526(9) Uani 1 1 d .
H40A H 0.6774 0.6202 0.0792 0.079 Uiso 1 1 calc R
H40B H 0.6155 0.6180 0.0242 0.079 Uiso 1 1 calc R
H40C H 0.6688 0.7142 0.0413 0.079 Uiso 1 1 calc R
C41 C 0.78412(16) 0.11019(19) -0.03549(10) 0.0304(6) Uani 1 1 d .
C42 C 0.74842(17) 0.0340(2) -0.06886(11) 0.0384(7) Uani 1 1 d .
H42 H 0.7781 -0.0176 -0.0776 0.046 Uiso 1 1 calc R
C43 C 0.67047(18) 0.0326(2) -0.08938(12) 0.0437(8) Uani 1 1 d .
H43 H 0.6468 -0.0206 -0.1115 0.052 Uiso 1 1 calc R
C44 C 0.62708(17) 0.1081(2) -0.07778(11) 0.0383(7) Uani 1 1 d .
H44 H 0.5736 0.1066 -0.0923 0.046 Uiso 1 1 calc R
C45 C 0.65983(15) 0.1867(2) -0.04524(10) 0.0306(6) Uani 1 1 d .
C46 C 0.73915(15) 0.18556(18) -0.02295(9) 0.0256(5) Uani 1 1 d .
C47 C 0.86955(16) 0.1103(2) -0.01529(12) 0.0361(7) Uani 1 1 d .
H47 H 0.8845 0.1646 0.0111 0.043 Uiso 1 1 calc R
C48 C 0.8999(2) 0.0114(2) 0.01061(14) 0.0545(9) Uani 1 1 d .
H48A H 0.8748 -0.0039 0.0370 0.082 Uiso 1 1 calc R
H48B H 0.9547 0.0168 0.0265 0.082 Uiso 1 1 calc R
H48C H 0.8895 -0.0424 -0.0150 0.082 Uiso 1 1 calc R
C49 C 0.9053(2) 0.1345(3) -0.05832(14) 0.0552(9) Uani 1 1 d .
H49A H 0.8939 0.0804 -0.0837 0.083 Uiso 1 1 calc R
H49B H 0.9604 0.1409 -0.0439 0.083 Uiso 1 1 calc R
H49C H 0.8844 0.1977 -0.0748 0.083 Uiso 1 1 calc R
C50 C 0.61092(16) 0.2726(2) -0.03690(11) 0.0359(7) Uani 1 1 d .
H50 H 0.6328 0.2972 -0.0010 0.043 Uiso 1 1 calc R
C51 C 0.61334(19) 0.3594(2) -0.07319(14) 0.0534(9) Uani 1 1 d .
H51A H 0.5930 0.3370 -0.1088 0.080 Uiso 1 1 calc R
H51B H 0.6659 0.3817 -0.0673 0.080 Uiso 1 1 calc R
H51C H 0.5827 0.4152 -0.0667 0.080 Uiso 1 1 calc R
C52 C 0.52850(17) 0.2435(3) -0.04341(12) 0.0468(8) Uani 1 1 d .
H52A H 0.5024 0.2988 -0.0319 0.070 Uiso 1 1 calc R
H52B H 0.5268 0.1836 -0.0229 0.070 Uiso 1 1 calc R
H52C H 0.5033 0.2294 -0.0796 0.070 Uiso 1 1 calc R
C53 C 0.92858(16) 0.2541(2) 0.10699(11) 0.0355(6) Uani 1 1 d .
C54 C 0.88633(16) 0.1849(2) 0.12166(11) 0.0345(6) Uani 1 1 d .
C55 C 1.0678(2) 0.2329(3) 0.14236(16) 0.0639(11) Uani 1 1 d .
H55 H 1.0611 0.2169 0.1748 0.077 Uiso 1 1 calc R
C56 C 1.1393(3) 0.2324(4) 0.1365(2) 0.0968(17) Uani 1 1 d .
H56 H 1.1817 0.2181 0.1651 0.116 Uiso 1 1 calc R
C57 C 1.1502(3) 0.2525(3) 0.0895(3) 0.0939(17) Uani 1 1 d .
H57 H 1.1996 0.2487 0.0853 0.113 Uiso 1 1 calc R
C58 C 1.0902(3) 0.2777(3) 0.0495(2) 0.0804(15) Uani 1 1 d .
H58 H 1.0977 0.2945 0.0174 0.096 Uiso 1 1 calc R
C59 C 1.0183(2) 0.2791(3) 0.05525(14) 0.0574(10) Uani 1 1 d .
H59 H 0.9766 0.2961 0.0267 0.069 Uiso 1 1 calc R
C60 C 1.00514(18) 0.2563(2) 0.10177(12) 0.0387(7) Uani 1 1 d .
C61 C 0.87372(18) 0.0607(3) 0.18628(12) 0.0452(8) Uani 1 1 d .
H61 H 0.8330 0.0994 0.1912 0.054 Uiso 1 1 calc R
C62 C 0.8965(2) -0.0252(3) 0.21504(13) 0.0570(9) Uani 1 1 d .
H62 H 0.8709 -0.0454 0.2392 0.068 Uiso 1 1 calc R
C63 C 0.9558(2) -0.0814(3) 0.20890(14) 0.0590(10) Uani 1 1 d .
H63 H 0.9716 -0.1398 0.2291 0.071 Uiso 1 1 calc R
C64 C 0.9924(2) -0.0527(2) 0.17320(13) 0.0524(9) Uani 1 1 d .
H64 H 1.0332 -0.0918 0.1686 0.063 Uiso 1 1 calc R
C65 C 0.96940(18) 0.0331(2) 0.14422(12) 0.0425(7) Uani 1 1 d .
H65 H 0.9947 0.0526 0.1198 0.051 Uiso 1 1 calc R
C66 C 0.90955(15) 0.0911(2) 0.15045(11) 0.0329(6) Uani 1 1 d .

loop_
_atom_site_aniso_label
_atom_site_aniso_U_11
_atom_site_aniso_U_22
_atom_site_aniso_U_33
_atom_site_aniso_U_23
_atom_site_aniso_U_13
_atom_site_aniso_U_12
Cr1 0.0279(2) 0.0423(3) 0.0227(2) -0.00116(19) 0.00755(17) -0.00813(19)
Cr2 0.0430(3) 0.0211(2) 0.0249(2) -0.00048(17) 0.01401(19) -0.00070(18)
N1 0.0296(12) 0.0254(11) 0.0226(11) -0.0037(8) 0.0054(9) -0.0027(9)
N2 0.0251(11) 0.0198(10) 0.0272(11) 0.0005(8) 0.0049(9) 0.0015(8)
N3 0.0290(12) 0.0207(10) 0.0309(12) -0.0024(9) 0.0094(10) -0.0006(9)
N4 0.0263(11) 0.0224(10) 0.0249(11) 0.0002(8) 0.0070(9) 0.0011(8)
C1 0.0313(14) 0.0321(13) 0.0230(13) 0.0001(11) 0.0079(11) -0.0001(11)
C2 0.0281(14) 0.0279(13) 0.0270(14) 0.0011(10) 0.0084(11) -0.0001(10)
C3 0.0307(15) 0.0271(13) 0.0306(14) -0.0021(11) 0.0065(12) -0.0029(11)
C4 0.0406(17) 0.0304(14) 0.0441(17) -0.0039(13) 0.0082(14) -0.0111(13)
C5 0.0279(15) 0.0475(17) 0.0403(17) 0.0002(14) 0.0041(13) -0.0106(13)
C6 0.0286(15) 0.0418(16) 0.0381(16) 0.0019(13) 0.0095(13) 0.0021(12)
C7 0.0264(14) 0.0335(14) 0.0279(14) -0.0004(11) 0.0059(11) 0.0031(11)
C8 0.0226(13) 0.0288(13) 0.0256(13) -0.0010(10) 0.0042(11) -0.0021(10)
C9 0.0330(15) 0.0282(14) 0.0397(16) -0.0064(12) 0.0065(13) 0.0051(11)
C10 0.051(2) 0.0361(16) 0.052(2) 0.0026(14) 0.0136(16) 0.0108(14)
C11 0.073(3) 0.055(2) 0.055(2) -0.0142(18) 0.025(2) 0.0073(19)
C12 0.0386(17) 0.0233(13) 0.059(2) -0.0037(13) 0.0099(15) -0.0015(12)
C13 0.061(2) 0.045(2) 0.075(3) 0.0127(18) 0.009(2) 0.0053(17)
C14 0.075(3) 0.043(2) 0.090(3) -0.013(2) 0.035(2) 0.0086(18)
C15 0.0476(18) 0.0357(15) 0.0337(16) -0.0088(12) 0.0209(14) -0.0109(13)
C16 0.070(2) 0.0430(18) 0.047(2) -0.0186(15) 0.0260(19) -0.0200(17)
C17 0.069(3) 0.066(2) 0.0397(19) -0.0222(17) 0.0141(18) -0.034(2)
C18 0.052(2) 0.068(2) 0.0286(17) -0.0035(16) 0.0001(15) -0.0203(17)
C19 0.0411(17) 0.0447(17) 0.0273(15) -0.0002(13) 0.0084(13) -0.0124(13)
C20 0.0371(16) 0.0353(14) 0.0235(13) -0.0053(11) 0.0132(12) -0.0105(12)
C21 0.0489(19) 0.0327(15) 0.0432(18) -0.0108(13) 0.0210(15) 0.0020(13)
C22 0.053(2) 0.0447(18) 0.070(2) -0.0029(17) 0.0300(19) 0.0049(16)
C23 0.086(3) 0.0376(18) 0.057(2) -0.0045(16) 0.031(2) -0.0020(18)
C24 0.0472(19) 0.0540(19) 0.0260(15) -0.0002(14) -0.0029(14) -0.0026(15)
C25 0.067(3) 0.059(2) 0.055(2) 0.0190(18) 0.0081(19) -0.0051(18)
C26 0.057(2) 0.086(3) 0.055(2) 0.006(2) 0.0073(19) 0.008(2)
C27 0.0326(15) 0.0266(13) 0.0320(14) 0.0017(11) 0.0168(12) -0.0012(11)
C28 0.0344(15) 0.0307(14) 0.0246(13) -0.0009(11) 0.0125(11) 0.0017(11)
C29 0.0391(16) 0.0308(14) 0.0304(15) -0.0025(11) 0.0135(12) -0.0064(12)
C30 0.0477(19) 0.0348(16) 0.0441(18) -0.0080(13) 0.0150(15) -0.0145(14)
C31 0.063(2) 0.0259(15) 0.054(2) -0.0042(13) 0.0218(17) -0.0078(14)
C32 0.052(2) 0.0247(14) 0.0521(19) 0.0002(13) 0.0189(16) 0.0016(13)
C33 0.0405(16) 0.0263(13) 0.0393(16) -0.0002(12) 0.0190(13) -0.0003(12)
C34 0.0363(15) 0.0243(12) 0.0291(14) -0.0026(11) 0.0146(12) -0.0038(11)
C35 0.0342(16) 0.0361(15) 0.0437(18) 0.0022(13) 0.0067(14) -0.0102(12)
C36 0.050(2) 0.076(3) 0.047(2) 0.0093(19) 0.0072(17) -0.0067(18)
C37 0.054(2) 0.070(2) 0.057(2) 0.0019(19) 0.0171(18) 0.0097(19)
C38 0.0359(16) 0.0289(14) 0.0520(19) 0.0030(13) 0.0135(14) 0.0009(12)
C39 0.047(2) 0.051(2) 0.055(2) 0.0065(16) 0.0098(16) 0.0014(16)
C40 0.0389(18) 0.051(2) 0.072(2) 0.0014(18) 0.0228(17) 0.0050(15)
C41 0.0323(15) 0.0294(13) 0.0301(14) -0.0025(11) 0.0100(12) -0.0003(11)
C42 0.0404(17) 0.0315(14) 0.0442(17) -0.0124(13) 0.0135(14) 0.0017(12)
C43 0.0467(19) 0.0392(16) 0.0412(18) -0.0195(14) 0.0061(15) -0.0073(14)
C44 0.0303(15) 0.0473(17) 0.0326(15) -0.0120(13) 0.0015(12) -0.0034(13)
C45 0.0314(15) 0.0334(14) 0.0263(14) -0.0007(11) 0.0072(11) 0.0012(11)
C46 0.0288(14) 0.0269(12) 0.0204(12) -0.0002(10) 0.0057(11) -0.0013(10)
C47 0.0305(15) 0.0366(15) 0.0420(17) -0.0098(13) 0.0117(13) 0.0048(12)
C48 0.054(2) 0.0494(19) 0.058(2) -0.0003(17) 0.0116(18) 0.0167(16)
C49 0.042(2) 0.065(2) 0.064(2) 0.0015(18) 0.0237(17) -0.0007(16)
C50 0.0286(15) 0.0410(16) 0.0333(15) -0.0054(12) 0.0013(12) 0.0081(12)
C51 0.0415(19) 0.0441(18) 0.072(2) 0.0071(17) 0.0118(17) 0.0145(15)
C52 0.0340(17) 0.065(2) 0.0383(17) -0.0047(16) 0.0061(14) 0.0096(15)
C53 0.0338(15) 0.0331(14) 0.0313(15) -0.0031(12) -0.0037(12) 0.0009(12)
C54 0.0321(15) 0.0328(14) 0.0397(16) -0.0129(12) 0.0118(13) 0.0056(12)
C55 0.038(2) 0.091(3) 0.063(2) 0.022(2) 0.0144(18) 0.0018(18)
C56 0.049(3) 0.117(4) 0.126(5) 0.048(3) 0.028(3) 0.006(2)
C57 0.071(3) 0.082(3) 0.155(6) 0.012(3) 0.075(4) 0.002(3)
C58 0.106(4) 0.068(3) 0.094(4) -0.025(3) 0.070(3) -0.032(3)
C59 0.077(3) 0.053(2) 0.043(2) -0.0066(16) 0.0194(19) -0.0200(19)
C60 0.0417(17) 0.0327(15) 0.0423(17) 0.0003(13) 0.0128(14) -0.0008(13)
C61 0.0374(18) 0.058(2) 0.0388(18) -0.0020(15) 0.0094(14) 0.0012(15)
C62 0.051(2) 0.075(2) 0.046(2) 0.0147(18) 0.0152(17) 0.0047(19)
C63 0.064(2) 0.056(2) 0.049(2) 0.0143(17) 0.0034(18) 0.0043(18)
C64 0.052(2) 0.0461(19) 0.054(2) 0.0008(16) 0.0084(17) 0.0104(16)
C65 0.0479(19) 0.0393(16) 0.0407(18) -0.0016(14) 0.0135(15) 0.0022(14)
C66 0.0269(14) 0.0372(15) 0.0325(15) -0.0051(12) 0.0049(12) 0.0005(12)

loop_
_atom_type_symbol
_atom_type_description
_atom_type_scat_dispersion_real
_atom_type_scat_dispersion_imag
_atom_type_scat_source
C C 0.0033 0.0016 'International Tables Vol C Tables 4.2.6.8 and 6.1.1.4'
H H 0.0000 0.0000 'International Tables Vol C Tables 4.2.6.8 and 6.1.1.4'
N N 0.0061 0.0033 'International Tables Vol C Tables 4.2.6.8 and 6.1.1.4'
Cr Cr 0.3209 0.6236 'International Tables Vol C Tables 4.2.6.8 and 6.1.1.4'

loop_
_geom_angle_atom_site_label_1
_geom_angle_atom_site_label_2
_geom_angle_atom_site_label_3
_geom_angle
Cr2 Cr1 N3 105.56(7)
Cr2 Cr1 N1 104.06(7)
N3 Cr1 N1 129.12(9)
Cr2 Cr1 C53 81.04(8)
N3 Cr1 C53 104.85(11)
N1 Cr1 C53 119.99(11)
Cr2 Cr1 C54 56.56(7)
N3 Cr1 C54 131.49(10)
N1 Cr1 C54 99.36(9)
C53 Cr1 C54 34.75(11)
N4 Cr2 N2 134.28(9)
N4 Cr2 Cr1 103.51(6)
N2 Cr2 Cr1 106.32(6)
N4 Cr2 C54 111.55(10)
N2 Cr2 C54 110.11(11)
Cr1 Cr2 C54 72.29(8)
C1 N1 C20 112.4(2)
C1 N1 Cr1 127.96(17)
C20 N1 Cr1 119.46(16)
C2 N2 C8 111.7(2)
C2 N2 Cr2 125.98(17)
C8 N2 Cr2 122.35(16)
C27 N3 C34 112.3(2)
C27 N3 Cr1 123.43(16)
C34 N3 Cr1 124.10(17)
C28 N4 C46 113.1(2)
C28 N4 Cr2 128.23(17)
C46 N4 Cr2 118.52(15)
C2 C1 N1 126.4(2)
C1 C2 N2 125.3(2)
C4 C3 C8 118.0(2)
C4 C3 C12 119.3(2)
C8 C3 C12 122.4(2)
C5 C4 C3 121.6(3)
C6 C5 C4 119.6(3)
C5 C6 C7 121.5(3)
C6 C7 C8 118.6(2)
C6 C7 C9 118.6(2)
C8 C7 C9 122.8(2)
C3 C8 C7 120.6(2)
C3 C8 N2 120.4(2)
C7 C8 N2 118.9(2)
C7 C9 C11 110.6(2)
C7 C9 C10 112.1(2)
C11 C9 C10 109.6(3)
C3 C12 C13 109.8(3)
C3 C12 C14 112.6(3)
C13 C12 C14 111.1(3)
C16 C15 C20 117.4(3)
C16 C15 C21 119.9(3)
C20 C15 C21 122.7(2)
C17 C16 C15 121.2(3)
C18 C17 C16 120.5(3)
C17 C18 C19 121.5(3)
C18 C19 C20 118.1(3)
C18 C19 C24 119.5(3)
C20 C19 C24 122.3(3)
C19 C20 C15 121.2(3)
C19 C20 N1 120.3(2)
C15 C20 N1 118.4(3)
C15 C21 C23 113.2(3)
C15 C21 C22 111.6(3)
C23 C21 C22 108.8(3)
C19 C24 C25 110.7(3)
C19 C24 C26 112.4(3)
C25 C24 C26 108.9(3)
C28 C27 N3 126.6(2)
C27 C28 N4 125.3(2)
C30 C29 C34 118.1(3)
C30 C29 C35 119.0(3)
C34 C29 C35 122.7(2)
C31 C30 C29 121.3(3)
C32 C31 C30 119.8(3)
C31 C32 C33 121.7(3)
C32 C33 C34 118.1(3)
C32 C33 C38 118.8(3)
C34 C33 C38 123.1(2)
C29 C34 C33 120.8(2)
C29 C34 N3 121.0(2)
C33 C34 N3 118.1(2)
C29 C35 C37 109.6(2)
C29 C35 C36 113.2(3)
C37 C35 C36 110.1(3)
C39 C38 C33 111.5(2)
C39 C38 C40 109.8(3)
C33 C38 C40 111.6(3)
C42 C41 C46 118.6(3)
C42 C41 C47 119.0(2)
C46 C41 C47 122.4(2)
C43 C42 C41 120.9(3)
C44 C43 C42 120.0(3)
C43 C44 C45 121.5(3)
C44 C45 C46 118.1(2)
C44 C45 C50 119.8(2)
C46 C45 C50 122.0(2)
C41 C46 C45 120.8(2)
C41 C46 N4 119.6(2)
C45 C46 N4 119.6(2)
C41 C47 C48 111.9(2)
C41 C47 C49 110.6(3)
C48 C47 C49 110.8(3)
C45 C50 C52 113.8(2)
C45 C50 C51 110.3(2)
C52 C50 C51 109.2(2)
C54 C53 C60 134.7(3)
C54 C53 Cr1 87.29(19)
C60 C53 Cr1 136.2(2)
C53 C54 C66 129.8(3)
C53 C54 Cr2 94.6(2)
C66 C54 Cr2 135.4(2)
C53 C54 Cr1 57.97(16)
C66 C54 Cr1 153.3(2)
Cr2 C54 Cr1 51.15(6)
C56 C55 C60 121.1(4)
C55 C56 C57 120.5(5)
C58 C57 C56 119.6(4)
C57 C58 C59 120.1(4)
C58 C59 C60 121.7(4)
C55 C60 C59 117.0(3)
C55 C60 C53 121.7(3)
C59 C60 C53 121.3(3)
C62 C61 C66 120.9(3)
C63 C62 C61 120.3(3)
C62 C63 C64 119.9(3)
C65 C64 C63 119.7(3)
C64 C65 C66 120.8(3)
C61 C66 C65 118.3(3)
C61 C66 C54 120.0(3)
C65 C66 C54 121.7(3)

loop_
_geom_bond_atom_site_label_1
_geom_bond_atom_site_label_2
_geom_bond_distance
Cr1 Cr2 1.9186(7)
Cr1 N3 1.928(2)
Cr1 N1 1.935(2)
Cr1 C53 1.992(3)
Cr1 C54 2.347(3)
Cr2 N4 1.910(2)
Cr2 N2 1.915(2)
Cr2 C54 2.056(3)
N1 C1 1.366(3)
N1 C20 1.455(3)
N2 C2 1.378(3)
N2 C8 1.448(3)
N3 C27 1.370(3)
N3 C34 1.445(3)
N4 C28 1.380(3)
N4 C46 1.452(3)
C1 C2 1.355(4)
C3 C4 1.398(4)
C3 C8 1.403(3)
C3 C12 1.510(4)
C4 C5 1.376(4)
C5 C6 1.371(4)
C6 C7 1.389(4)
C7 C8 1.405(3)
C7 C9 1.524(4)
C9 C11 1.529(4)
C9 C10 1.529(4)
C12 C13 1.523(5)
C12 C14 1.524(5)
C15 C16 1.405(4)
C15 C20 1.414(4)
C15 C21 1.508(4)
C16 C17 1.371(5)
C17 C18 1.367(5)
C18 C19 1.389(4)
C19 C20 1.406(4)
C19 C24 1.517(4)
C21 C23 1.533(4)
C21 C22 1.536(4)
C24 C25 1.521(5)
C24 C26 1.535(5)
C27 C28 1.345(4)
C29 C30 1.397(4)
C29 C34 1.411(4)
C29 C35 1.511(4)
C30 C31 1.383(4)
C31 C32 1.374(5)
C32 C33 1.393(4)
C33 C34 1.414(4)
C33 C38 1.520(4)
C35 C37 1.518(5)
C35 C36 1.528(4)
C38 C39 1.521(4)
C38 C40 1.525(4)
C41 C42 1.395(4)
C41 C46 1.405(4)
C41 C47 1.509(4)
C42 C43 1.382(4)
C43 C44 1.377(4)
C44 C45 1.392(4)
C45 C46 1.411(4)
C45 C50 1.514(4)
C47 C48 1.524(4)
C47 C49 1.533(4)
C50 C52 1.526(4)
C50 C51 1.531(4)
C53 C54 1.339(4)
C53 C60 1.456(4)
C54 C66 1.473(4)
C55 C56 1.369(6)
C55 C60 1.385(5)
C56 C57 1.377(7)
C57 C58 1.352(7)
C58 C59 1.377(6)
C59 C60 1.389(4)
C61 C62 1.382(5)
C61 C66 1.385(4)
C62 C63 1.373(5)
C63 C64 1.386(5)
C64 C65 1.385(4)
C65 C66 1.396(4)

loop_
_geom_torsion_atom_site_label_1
_geom_torsion_atom_site_label_2
_geom_torsion_atom_site_label_3
_geom_torsion_atom_site_label_4
_geom_torsion
N3 Cr1 Cr2 N4 21.16(9)
N1 Cr1 Cr2 N4 159.31(9)
C53 Cr1 Cr2 N4 -81.87(11)
C54 Cr1 Cr2 N4 -108.65(11)
N3 Cr1 Cr2 N2 -123.78(9)
N1 Cr1 Cr2 N2 14.37(9)
C53 Cr1 Cr2 N2 133.19(11)
C54 Cr1 Cr2 N2 106.41(11)
N3 Cr1 Cr2 C54 129.81(11)
N1 Cr1 Cr2 C54 -92.04(11)
C53 Cr1 Cr2 C54 26.78(12)
Cr2 Cr1 N1 C1 -2.9(2)
N3 Cr1 N1 C1 121.2(2)
C53 Cr1 N1 C1 -90.6(2)
C54 Cr1 N1 C1 -60.6(2)
Cr2 Cr1 N1 C20 171.38(17)
N3 Cr1 N1 C20 -64.6(2)
C53 Cr1 N1 C20 83.7(2)
C54 Cr1 N1 C20 113.69(19)
N4 Cr2 N2 C2 -152.34(18)
Cr1 Cr2 N2 C2 -23.6(2)
C54 Cr2 N2 C2 53.1(2)
N4 Cr2 N2 C8 27.1(2)
Cr1 Cr2 N2 C8 155.79(16)
C54 Cr2 N2 C8 -127.52(18)
Cr2 Cr1 N3 C27 -31.9(2)
N1 Cr1 N3 C27 -155.41(19)
C53 Cr1 N3 C27 52.7(2)
C54 Cr1 N3 C27 26.9(3)
Cr2 Cr1 N3 C34 153.51(18)
N1 Cr1 N3 C34 30.0(2)
C53 Cr1 N3 C34 -121.9(2)
C54 Cr1 N3 C34 -147.65(19)
N2 Cr2 N4 C28 122.6(2)
Cr1 Cr2 N4 C28 -7.1(2)
C54 Cr2 N4 C28 -83.1(2)
N2 Cr2 N4 C46 -62.6(2)
Cr1 Cr2 N4 C46 167.80(16)
C54 Cr2 N4 C46 91.77(19)
C20 N1 C1 C2 176.5(3)
Cr1 N1 C1 C2 -8.9(4)
N1 C1 C2 N2 2.9(4)
C8 N2 C2 C1 -163.9(2)
Cr2 N2 C2 C1 15.5(4)
C8 C3 C4 C5 -1.3(4)
C12 C3 C4 C5 173.6(3)
C3 C4 C5 C6 0.2(5)
C4 C5 C6 C7 0.9(5)
C5 C6 C7 C8 -1.0(4)
C5 C6 C7 C9 179.7(3)
C4 C3 C8 C7 1.2(4)
C12 C3 C8 C7 -173.5(3)
C4 C3 C8 N2 178.4(2)
C12 C3 C8 N2 3.7(4)
C6 C7 C8 C3 -0.1(4)
C9 C7 C8 C3 179.2(2)
C6 C7 C8 N2 -177.4(2)
C9 C7 C8 N2 2.0(4)
C2 N2 C8 C3 -111.1(3)
Cr2 N2 C8 C3 69.4(3)
C2 N2 C8 C7 66.2(3)
Cr2 N2 C8 C7 -113.3(2)
C6 C7 C9 C11 61.7(3)
C8 C7 C9 C11 -117.7(3)
C6 C7 C9 C10 -61.0(3)
C8 C7 C9 C10 119.7(3)
C4 C3 C12 C13 -67.9(4)
C8 C3 C12 C13 106.7(3)
C4 C3 C12 C14 56.4(4)
C8 C3 C12 C14 -128.9(3)
C20 C15 C16 C17 -0.9(5)
C21 C15 C16 C17 176.3(3)
C15 C16 C17 C18 1.1(5)
C16 C17 C18 C19 -0.7(5)
C17 C18 C19 C20 0.2(5)
C17 C18 C19 C24 -176.9(3)
C18 C19 C20 C15 0.0(4)
C24 C19 C20 C15 177.0(3)
C18 C19 C20 N1 -176.5(3)
C24 C19 C20 N1 0.5(4)
C16 C15 C20 C19 0.3(4)
C21 C15 C20 C19 -176.8(3)
C16 C15 C20 N1 176.9(3)
C21 C15 C20 N1 -0.2(4)
C1 N1 C20 C19 83.7(3)
Cr1 N1 C20 C19 -91.4(3)
C1 N1 C20 C15 -92.9(3)
Cr1 N1 C20 C15 92.0(3)
C16 C15 C21 C23 26.7(4)
C20 C15 C21 C23 -156.3(3)
C16 C15 C21 C22 -96.5(3)
C20 C15 C21 C22 80.5(3)
C18 C19 C24 C25 82.3(4)
C20 C19 C24 C25 -94.7(3)
C18 C19 C24 C26 -39.8(4)
C20 C19 C24 C26 143.3(3)
C34 N3 C27 C28 -164.6(3)
Cr1 N3 C27 C28 20.3(4)
N3 C27 C28 N4 2.8(4)
C46 N4 C28 C27 175.8(3)
Cr2 N4 C28 C27 -9.1(4)
C34 C29 C30 C31 -2.2(4)
C35 C29 C30 C31 173.4(3)
C29 C30 C31 C32 1.4(5)
C30 C31 C32 C33 1.0(5)
C31 C32 C33 C34 -2.4(5)
C31 C32 C33 C38 177.3(3)
C30 C29 C34 C33 0.8(4)
C35 C29 C34 C33 -174.7(3)
C30 C29 C34 N3 177.5(2)
C35 C29 C34 N3 2.1(4)
C32 C33 C34 C29 1.5(4)
C38 C33 C34 C29 -178.2(3)
C32 C33 C34 N3 -175.4(2)
C38 C33 C34 N3 4.9(4)
C27 N3 C34 C29 -110.8(3)
Cr1 N3 C34 C29 64.3(3)
C27 N3 C34 C33 66.1(3)
Cr1 N3 C34 C33 -118.9(2)
C30 C29 C35 C37 -70.5(3)
C34 C29 C35 C37 104.9(3)
C30 C29 C35 C36 52.9(4)
C34 C29 C35 C36 -131.7(3)
C32 C33 C38 C39 67.3(4)
C34 C33 C38 C39 -113.0(3)
C32 C33 C38 C40 -55.9(4)
C34 C33 C38 C40 123.8(3)
C46 C41 C42 C43 0.2(4)
C47 C41 C42 C43 -178.2(3)
C41 C42 C43 C44 1.3(5)
C42 C43 C44 C45 -0.5(5)
C43 C44 C45 C46 -1.9(4)
C43 C44 C45 C50 175.0(3)
C42 C41 C46 C45 -2.6(4)
C47 C41 C46 C45 175.7(2)
C42 C41 C46 N4 179.7(2)
C47 C41 C46 N4 -2.0(4)
C44 C45 C46 C41 3.4(4)
C50 C45 C46 C41 -173.4(3)
C44 C45 C46 N4 -178.9(2)
C50 C45 C46 N4 4.3(4)
C28 N4 C46 C41 82.2(3)
Cr2 N4 C46 C41 -93.4(3)
C28 N4 C46 C45 -95.5(3)
Cr2 N4 C46 C45 88.9(2)
C42 C41 C47 C48 -54.8(4)
C46 C41 C47 C48 126.9(3)
C42 C41 C47 C49 69.2(3)
C46 C41 C47 C49 -109.1(3)
C44 C45 C50 C52 28.0(4)
C46 C45 C50 C52 -155.2(3)
C44 C45 C50 C51 -95.2(3)
C46 C45 C50 C51 81.6(3)
Cr2 Cr1 C53 C54 -41.28(17)
N3 Cr1 C53 C54 -145.11(17)
N1 Cr1 C53 C54 59.8(2)
Cr2 Cr1 C53 C60 153.5(3)
N3 Cr1 C53 C60 49.7(3)
N1 Cr1 C53 C60 -105.4(3)
C54 Cr1 C53 C60 -165.2(4)
C60 C53 C54 C66 17.3(6)
Cr1 C53 C54 C66 -148.3(3)
C60 C53 C54 Cr2 -156.8(3)
Cr1 C53 C54 Cr2 37.59(12)
C60 C53 C54 Cr1 165.6(4)
N4 Cr2 C54 C53 56.3(2)
N2 Cr2 C54 C53 -142.99(17)
Cr1 Cr2 C54 C53 -41.61(16)
N4 Cr2 C54 C66 -117.3(3)
N2 Cr2 C54 C66 43.5(3)
Cr1 Cr2 C54 C66 144.8(3)
N4 Cr2 C54 Cr1 97.91(8)
N2 Cr2 C54 Cr1 -101.38(8)
Cr2 Cr1 C54 C53 128.7(2)
N3 Cr1 C54 C53 47.6(2)
N1 Cr1 C54 C53 -130.62(18)
Cr2 Cr1 C54 C66 -115.6(5)
N3 Cr1 C54 C66 163.4(4)
N1 Cr1 C54 C66 -14.8(5)
C53 Cr1 C54 C66 115.8(5)
N3 Cr1 C54 Cr2 -81.08(12)
N1 Cr1 C54 Cr2 100.73(8)
C53 Cr1 C54 Cr2 -128.7(2)
C60 C55 C56 C57 -1.9(7)
C55 C56 C57 C58 3.2(8)
C56 C57 C58 C59 -2.7(7)
C57 C58 C59 C60 0.8(6)
C56 C55 C60 C59 0.0(6)
C56 C55 C60 C53 178.1(4)
C58 C59 C60 C55 0.6(5)
C58 C59 C60 C53 -177.6(3)
C54 C53 C60 C55 -55.7(5)
Cr1 C53 C60 C55 103.3(4)
C54 C53 C60 C59 122.3(4)
Cr1 C53 C60 C59 -78.6(4)
C66 C61 C62 C63 0.7(5)
C61 C62 C63 C64 -0.9(6)
C62 C63 C64 C65 0.6(5)
C63 C64 C65 C66 -0.1(5)
C62 C61 C66 C65 -0.2(5)
C62 C61 C66 C54 -177.6(3)
C64 C65 C66 C61 -0.1(4)
C64 C65 C66 C54 177.3(3)
C53 C54 C66 C61 142.2(3)
Cr2 C54 C66 C61 -46.2(4)
Cr1 C54 C66 C61 45.4(6)
C53 C54 C66 C65 -35.1(5)
Cr2 C54 C66 C65 136.5(3)
Cr1 C54 C66 C65 -132.0(4)

loop_
_platon_squeeze_void_nr
_platon_squeeze_void_average_x
_platon_squeeze_void_average_y
_platon_squeeze_void_average_z
_platon_squeeze_void_volume
_platon_squeeze_void_count_electrons
_platon_squeeze_void_content
1 0.250 -0.054 0.250 552 140 '2 toluene'
2 0.750 -0.043 0.750 552 140 '2 toluene'
